data_2200041
loop_
_publ_author_name
'Cox, Philip J.'
'Fergusson, Margot'
'Nahar, Lutfun'
'Sarker, Satyajit D.'

_publ_section_title
;
 Moschamindole
;
_journal_issue 1
_journal_name_full 'Acta Crystallographica Section E'
_journal_page_first o81
_journal_page_last o82
_journal_paper_doi 10.1107/S1600536800020730
_journal_volume 57
_journal_year 2001
_chemical_formula_moiety 'C20 H18 N2 O4'
_chemical_formula_sum 'C20 H18 N2 O4'
_chemical_formula_weight 350.36
_chemical_name_common Moschamindole
_chemical_name_systematic
;
{2-(3-methoxy-4-hydroxyphenyl)}-dihydrofuro[kl]-1H-
pyrrolo[fg]-2-oxo-1,2,3,4,5,6-hexahydro-3-benzazocine
;
_space_group_IT_number 4
_symmetry_cell_setting monoclinic
_symmetry_space_group_name_Hall 'P 2yb'
_symmetry_space_group_name_H-M 'P 1 21 1'
_audit_creation_method SHELXL-97
_cell_angle_alpha 90.00
_cell_angle_beta 101.840(3)
_cell_angle_gamma 90.00
_cell_formula_units_Z 2
_cell_length_a 4.8724(3)
_cell_length_b 15.2803(9)
_cell_length_c 10.6940(7)
_cell_measurement_reflns_used 3310
_cell_measurement_temperature 150(2)
_cell_measurement_theta_max 27.5
_cell_measurement_theta_min 2.9
_cell_volume 779.25(8)
_computing_cell_refinement 'DENZO and COLLECT'
_computing_data_collection
;
DENZO (Otwinowski & Minor, 1997) and COLLECT (Hooft, 1998)
;
_computing_data_reduction 'DENZO and COLLECT'
_computing_molecular_graphics 'ORTEP-3 (Farrugia, 1997)'
_computing_publication_material SHELXL97
_computing_structure_refinement 'SHELXL97 (Sheldrick, 1997)'
_computing_structure_solution 'SIR97 (Altomare et al., 1999)'
_diffrn_ambient_temperature 150(2)
_diffrn_detector_area_resol_mean 9.091
_diffrn_measured_fraction_theta_full .994
_diffrn_measured_fraction_theta_max .994
_diffrn_measurement_device_type 'Enraf Nonius KappaCCD area-detector'
_diffrn_measurement_method '\f and \w scans to fill Ewald sphere'
_diffrn_radiation_monochromator graphite
_diffrn_radiation_source 'Enraf Nonius FR591 rotating anode'
_diffrn_radiation_type MoK\a
_diffrn_radiation_wavelength .71073
_diffrn_reflns_av_R_equivalents .080
_diffrn_reflns_av_sigmaI/netI .100
_diffrn_reflns_limit_h_max 6
_diffrn_reflns_limit_h_min -6
_diffrn_reflns_limit_k_max 18
_diffrn_reflns_limit_k_min -19
_diffrn_reflns_limit_l_max 13
_diffrn_reflns_limit_l_min -12
_diffrn_reflns_number 5565
_diffrn_reflns_theta_full 27.5
_diffrn_reflns_theta_max 27.5
_diffrn_reflns_theta_min 3.3
_diffrn_standards_decay_% 0
_diffrn_standards_number 0
_exptl_absorpt_coefficient_mu .11
_exptl_absorpt_correction_type none
_exptl_crystal_colour Yellow
_exptl_crystal_density_diffrn 1.493
_exptl_crystal_density_method 'not measured'
_exptl_crystal_description Plate
_exptl_crystal_F_000 368
_exptl_crystal_size_max .4
_exptl_crystal_size_mid .2
_exptl_crystal_size_min .05
_refine_diff_density_max .22
_refine_diff_density_min -.28
_refine_ls_abs_structure_details none
_refine_ls_extinction_method none
_refine_ls_goodness_of_fit_ref .99
_refine_ls_hydrogen_treatment mixed
_refine_ls_matrix_type full
_refine_ls_number_parameters 245
_refine_ls_number_reflns 1839
_refine_ls_number_restraints 1
_refine_ls_restrained_S_all .99
_refine_ls_R_factor_all .088
_refine_ls_R_factor_gt .046
_refine_ls_shift/su_max .007
_refine_ls_shift/su_mean .001
_refine_ls_structure_factor_coef Fsqd
_refine_ls_weighting_details 'calc w = 1/[\s^2^(Fo^2^)+(0.0348P)^2^] where P = (Fo^2^+2Fc^2^)/3'
_refine_ls_weighting_scheme calc
_refine_ls_wR_factor_ref .097
_reflns_number_gt 1272
_reflns_number_total 1839
_reflns_threshold_expression I>2\s(I)
_cod_data_source_file cf6033.cif
_cod_data_source_block I
_cod_depositor_comments
;
The following automatic conversions were performed:
'_symmetry_cell_setting' value 'Monoclinic' changed to 'monoclinic'
according to '/home/saulius/struct/CIF-dictionaries/cif_core.dic'
dictionary named 'cif_core.dic' version 2.4.1 from
2010-06-29.

'_geom_bond_publ_flag' value 'N' changed to 'n' according to
'/home/saulius/struct/CIF-dictionaries/cif_core.dic' dictionary named
'cif_core.dic' version 2.4.1 from 2010-06-29 (25
times).

'_geom_bond_publ_flag' value 'Y' changed to 'y' according to
'/home/saulius/struct/CIF-dictionaries/cif_core.dic' dictionary named
'cif_core.dic' version 2.4.1 from 2010-06-29 (5 times).

Automatic conversion script
Id: cif_fix_enum 1527 2010-12-29 10:47:43Z saulius 

The following automatic conversions were performed:

'_symmetry_cell_setting' value 'Monoclinic' changed to 'monoclinic'
according to /home/saulius/struct/CIF-dictionaries/cif_core.dic
dictionary named 'cif_core.dic' version 2.4.1 from
2010-06-29.

'_geom_bond_publ_flag' value 'N' changed to 'n'
according to /home/saulius/struct/CIF-dictionaries/cif_core.dic
dictionary named 'cif_core.dic' version 2.4.1 from 2010-06-29 (25
times).

'_geom_bond_publ_flag' value 'Y' changed to 'y' according to
/home/saulius/struct/CIF-dictionaries/cif_core.dic dictionary named
'cif_core.dic' version 2.4.1 from 2010-06-29 (5
times).

'_geom_angle_publ_flag' value 'N' changed to 'n' according
to /home/saulius/struct/CIF-dictionaries/cif_core.dic dictionary
named 'cif_core.dic' version 2.4.1 from 2010-06-29 (36
times).

'_geom_angle_publ_flag' value 'Y' changed to 'y' according
to /home/saulius/struct/CIF-dictionaries/cif_core.dic dictionary
named 'cif_core.dic' version 2.4.1 from 2010-06-29 (9
times).

'_geom_torsion_publ_flag' value 'N' changed to 'n' according
to /home/saulius/struct/CIF-dictionaries/cif_core.dic dictionary
named 'cif_core.dic' version 2.4.1 from 2010-06-29 (67 times).

Automatic conversion script
Id: cif_fix_values 1715 2011-07-08 13:25:40Z adriana 
;
_cod_original_sg_symbol_H-M 'P 21'
_cod_database_code 2200041
_cod_database_fobs_code 2200041

loop_
_symmetry_equiv_pos_as_xyz
'x, y, z'
'-x, y+1/2, -z'

loop_
_atom_site_label
_atom_site_fract_x
_atom_site_fract_y
_atom_site_fract_z
_atom_site_U_iso_or_equiv
_atom_site_adp_type
_atom_site_calc_flag
_atom_site_refinement_flags
_atom_site_occupancy
_atom_site_disorder_assembly
_atom_site_disorder_group
_atom_site_type_symbol
O1 1.0233(5) .56379(17) .8951(2) .0272(6) Uani d . 1 . . O
O2 .8375(5) .37968(15) .6439(2) .0277(6) Uani d . 1 . . O
O3 .2063(5) .29402(17) 1.0335(2) .0302(6) Uani d . 1 . . O
O4 .3312(5) .37320(18) 1.2564(2) .0287(6) Uani d . 1 . . O
H4 .188(8) .326(3) 1.229(3) .034 Uiso d . 1 . . H
N1 .4571(6) .4431(2) .5244(3) .0253(7) Uani d . 1 . . N
H1 .452(8) .409(3) .469(4) .030 Uiso d . 1 . . H
N2 .8203(7) .7503(2) .4526(3) .0301(8) Uani d . 1 . . N
H2 .922(8) .784(3) .435(3) .036 Uiso d . 1 . . H
C1 .8558(7) .4855(2) .8585(3) .0210(8) Uani d . 1 . . C
H1A .9837 .4376 .8422 .025 Uiso calc R 1 . . H
C2 .6525(7) .5072(2) .7311(3) .0202(8) Uani d . 1 . . C
H2A .4580 .5169 .7451 .024 Uiso calc R 1 . . H
C3 .6552(7) .4363(2) .6300(3) .0198(7) Uani d . 1 . . C
C4 .2289(7) .5057(3) .4966(3) .0249(8) Uani d . 1 . . C
H4A .2013 .5319 .5778 .030 Uiso calc R 1 . . H
H4B .0544 .4744 .4578 .030 Uiso calc R 1 . . H
C5 .2770(7) .5787(2) .4074(3) .0262(9) Uani d . 1 . . C
H5A .3016 .5521 .3259 .031 Uiso calc R 1 . . H
H5B .1063 .6155 .3883 .031 Uiso calc R 1 . . H
C6 .5239(7) .6368(2) .4562(3) .0242(8) Uani d . 1 . . C
C7 .7173(7) .6401(2) .5761(3) .0229(8) Uani d . 1 . . C
C8 .7749(7) .5910(2) .6915(3) .0183(7) Uani d . 1 . . C
C9 .9907(7) .6167(2) .7875(3) .0244(8) Uani d . 1 . . C
C10 1.1662(7) .6868(3) .7815(3) .0284(9) Uani d . 1 . . C
H10 1.3128 .7014 .8517 .034 Uiso calc . 1 . . H
C11 1.1207(7) .7352(2) .6697(4) .0288(9) Uani d . 1 . . C
H11 1.2379 .7835 .6605 .035 Uiso calc . 1 . . H
C12 .9010(7) .7118(2) .5717(3) .0249(8) Uani d . 1 . . C
C13 .5985(8) .7047(3) .3855(3) .0297(9) Uani d . 1 . . C
H13 .5065 .7181 .3005 .036 Uiso calc . 1 . . H
C14 .7172(7) .4572(2) .9658(3) .0211(8) Uani d . 1 . . C
C15 .7808(7) .4961(2) 1.0836(3) .0254(8) Uani d . 1 . . C
H15 .9135 .5424 1.0987 .031 Uiso calc . 1 . . H
C16 .6509(7) .4678(3) 1.1822(3) .0265(8) Uani d . 1 . . C
H16 .6957 .4948 1.2639 .032 Uiso calc . 1 . . H
C17 .4596(7) .4013(2) 1.1600(3) .0235(8) Uani d . 1 . . C
C18 .3967(7) .3605(2) 1.0414(3) .0224(8) Uani d . 1 . . C
C19 .5267(7) .3883(2) .9439(3) .0243(8) Uani d . 1 . . C
H19 .4855 .3603 .8628 .029 Uiso calc . 1 . . H
C20 .1393(9) .2442(3) .9195(3) .0347(9) Uani d . 1 . . C
H20A .0760 .2834 .8468 .042 Uiso calc R 1 . . H
H20B -.0104 .2026 .9258 .042 Uiso calc R 1 . . H
H20C .3059 .2121 .9072 .042 Uiso calc R 1 . . H

loop_
_atom_site_aniso_label
_atom_site_aniso_U_11
_atom_site_aniso_U_22
_atom_site_aniso_U_33
_atom_site_aniso_U_12
_atom_site_aniso_U_13
_atom_site_aniso_U_23
O1 .0309(14) .0320(15) .0196(13) -.0107(12) .0070(11) -.0003(12)
O2 .0350(14) .0220(14) .0271(13) .0068(13) .0092(11) -.0017(11)
O3 .0382(15) .0291(14) .0253(13) -.0074(13) .0114(12) -.0014(12)
O4 .0320(13) .0376(16) .0189(12) -.0027(13) .0110(11) .0005(12)
N1 .0330(17) .0222(17) .0220(18) -.0033(15) .0091(15) -.0054(14)
N2 .036(2) .0203(17) .0371(19) -.0026(16) .0153(16) .0080(15)
C1 .0222(17) .0227(19) .0179(18) -.0015(16) .0035(15) -.0005(14)
C2 .0222(17) .0197(18) .0202(18) -.0012(16) .0076(15) -.0019(15)
C3 .0221(17) .0181(18) .0209(18) -.0039(17) .0084(16) .0005(15)
C4 .0222(18) .030(2) .023(2) -.0012(17) .0050(15) .0009(16)
C5 .0280(19) .032(2) .0197(18) .0056(18) .0070(16) .0012(16)
C6 .027(2) .023(2) .026(2) .0059(17) .0121(16) .0009(16)
C7 .0262(19) .018(2) .028(2) .0027(16) .0127(16) -.0028(16)
C8 .0214(16) .0162(17) .0196(17) .0018(15) .0098(15) -.0007(14)
C9 .0263(19) .028(2) .0217(18) -.0019(17) .0126(16) -.0013(16)
C10 .0293(19) .031(2) .027(2) -.0085(19) .0107(16) -.0137(18)
C11 .031(2) .023(2) .039(2) -.0093(18) .0210(18) -.0054(18)
C12 .031(2) .017(2) .029(2) .0013(17) .0124(17) .0009(16)
C13 .036(2) .029(2) .0264(19) .0074(19) .0123(17) .0090(18)
C14 .0222(17) .0252(19) .0161(17) .0035(16) .0048(14) .0002(15)
C15 .0261(19) .025(2) .026(2) .0004(17) .0072(16) .0007(16)
C16 .0280(18) .031(2) .0200(18) .0011(17) .0043(15) -.0030(16)
C17 .0254(17) .030(2) .0157(18) .0050(18) .0063(15) .0055(16)
C18 .0227(18) .0218(18) .0227(18) .0018(16) .0051(15) .0028(16)
C19 .0268(18) .029(2) .0177(17) .0018(18) .0066(14) -.0003(16)
C20 .050(2) .025(2) .029(2) -.007(2) .0082(19) -.0022(18)

loop_
_atom_type_symbol
_atom_type_description
_atom_type_scat_dispersion_real
_atom_type_scat_dispersion_imag
_atom_type_scat_source
C C .0033 .0016 'International Tables Vol C Tables 4.2.6.8 and 6.1.1.4'
H H .0000 .0000 'International Tables Vol C Tables 4.2.6.8 and 6.1.1.4'
N N .0061 .0033 'International Tables Vol C Tables 4.2.6.8 and 6.1.1.4'
O O .0106 .0060 'International Tables Vol C Tables 4.2.6.8 and 6.1.1.4'

loop_
_geom_angle_atom_site_label_1
_geom_angle_atom_site_label_2
_geom_angle_atom_site_label_3
_geom_angle
_geom_angle_publ_flag
C9 O1 C1 107.0(2) n
C18 O3 C20 119.1(3) n
C3 N1 C4 128.1(3) n
C13 N2 C12 108.2(3) n
O1 C1 C14 110.2(3) n
O1 C1 C2 106.5(3) n
C14 C1 C2 115.2(3) n
C8 C2 C3 109.9(2) n
C8 C2 C1 102.1(3) n
C3 C2 C1 111.9(3) n
O2 C3 N1 122.6(3) n
O2 C3 C2 121.6(3) n
N1 C3 C2 115.8(3) n
N1 C4 C5 113.8(3) n
C6 C5 C4 115.6(3) n
C13 C6 C7 105.5(3) y
C13 C6 C5 122.6(3) y
C7 C6 C5 131.9(3) y
C12 C7 C8 114.9(3) y
C12 C7 C6 107.5(3) y
C8 C7 C6 137.5(3) y
C9 C8 C7 119.0(3) y
C9 C8 C2 108.7(3) y
C7 C8 C2 132.2(3) y
C8 C9 C10 125.2(3) n
C8 C9 O1 113.2(3) n
C10 C9 O1 121.6(3) n
C9 C10 C11 117.6(3) n
C12 C11 C10 118.6(3) n
C11 C12 N2 128.1(3) n
C11 C12 C7 124.6(3) n
N2 C12 C7 107.2(3) n
N2 C13 C6 111.5(3) n
C15 C14 C19 120.0(3) n
C15 C14 C1 121.5(3) n
C19 C14 C1 118.5(3) n
C14 C15 C16 120.4(3) n
C17 C16 C15 119.6(3) n
C16 C17 O4 119.9(3) n
C16 C17 C18 120.5(3) n
O4 C17 C18 119.6(3) n
O3 C18 C17 114.2(3) n
O3 C18 C19 125.9(3) n
C17 C18 C19 119.8(3) n
C14 C19 C18 119.7(3) n

loop_
_geom_bond_atom_site_label_1
_geom_bond_atom_site_label_2
_geom_bond_site_symmetry_2
_geom_bond_distance
_geom_bond_publ_flag
O1 C9 . 1.389(4) n
O1 C1 . 1.456(4) n
O2 C3 . 1.227(4) y
O3 C18 . 1.366(4) n
O3 C20 . 1.417(4) n
O4 C17 . 1.380(4) n
N1 C3 . 1.331(4) n
N1 C4 . 1.451(5) n
N2 C13 . 1.360(5) n
N2 C12 . 1.384(4) n
C1 C14 . 1.509(5) y
C1 C2 . 1.546(4) n
C2 C8 . 1.510(5) n
C2 C3 . 1.532(5) n
C4 C5 . 1.516(5) n
C5 C6 . 1.500(5) n
C6 C13 . 1.376(5) y
C6 C7 . 1.428(5) n
C7 C12 . 1.422(5) y
C7 C8 . 1.422(5) n
C8 C9 . 1.367(4) y
C9 C10 . 1.380(5) n
C10 C11 . 1.384(5) n
C11 C12 . 1.383(5) n
C14 C15 . 1.370(5) n
C14 C19 . 1.391(5) n
C15 C16 . 1.404(5) n
C16 C17 . 1.367(5) n
C17 C18 . 1.389(5) n
C18 C19 . 1.393(4) n

loop_
_geom_hbond_atom_site_label_D
_geom_hbond_atom_site_label_H
_geom_hbond_atom_site_label_A
_geom_hbond_site_symmetry_A
_geom_hbond_distance_DH
_geom_hbond_distance_HA
_geom_hbond_distance_DA
_geom_hbond_angle_DHA
N1 H1 O4 1_554 .79(4) 2.29(4) 3.002(4) 150(4)
N2 H2 O2 2_756 .76(4) 2.15(4) 2.909(4) 171(3)
O4 H4 O3 . 1.00(4) 2.17(3) 2.631(5) 106(2)
C1 H1A O2 . 1.00 2.27 2.794(4) 111
C11 H11 O4 2_757 .95 2.51 3.367(4) 150
C15 H15 O1 . .94 2.37 2.740(4) 103

loop_
_geom_torsion_atom_site_label_1
_geom_torsion_atom_site_label_2
_geom_torsion_atom_site_label_3
_geom_torsion_atom_site_label_4
_geom_torsion
_geom_torsion_publ_flag
C9 O1 C1 C14 -141.6(3) n
C9 O1 C1 C2 -16.1(3) n
O1 C1 C2 C8 13.1(3) n
C14 C1 C2 C8 135.5(3) n
O1 C1 C2 C3 130.6(3) n
C14 C1 C2 C3 -107.0(3) n
C4 N1 C3 O2 179.1(3) n
C4 N1 C3 C2 -4.2(4) n
C8 C2 C3 O2 99.8(4) n
C1 C2 C3 O2 -12.9(4) n
C8 C2 C3 N1 -76.9(3) n
C1 C2 C3 N1 170.4(3) n
C3 N1 C4 C5 103.1(4) n
N1 C4 C5 C6 -62.5(4) n
C4 C5 C6 C13 178.7(3) n
C4 C5 C6 C7 -4.4(5) n
C13 C6 C7 C12 .4(4) n
C5 C6 C7 C12 -176.9(3) n
C13 C6 C7 C8 -177.4(4) n
C5 C6 C7 C8 5.2(7) n
C12 C7 C8 C9 1.5(4) n
C6 C7 C8 C9 179.2(4) n
C12 C7 C8 C2 -173.6(3) n
C6 C7 C8 C2 4.1(6) n
C3 C2 C8 C9 -124.7(3) n
C1 C2 C8 C9 -5.7(3) n
C3 C2 C8 C7 50.8(5) n
C1 C2 C8 C7 169.8(3) n
C7 C8 C9 C10 -1.4(5) n
C2 C8 C9 C10 174.8(3) n
C7 C8 C9 O1 179.5(3) n
C2 C8 C9 O1 -4.3(4) n
C1 O1 C9 C8 13.1(4) n
C1 O1 C9 C10 -166.0(3) n
C8 C9 C10 C11 .0(5) n
O1 C9 C10 C11 179.1(3) n
C9 C10 C11 C12 1.1(5) n
C10 C11 C12 N2 -179.4(3) n
C10 C11 C12 C7 -.9(5) n
C13 N2 C12 C11 178.4(3) n
C13 N2 C12 C7 -.3(4) n
C8 C7 C12 C11 -.4(5) n
C6 C7 C12 C11 -178.8(3) n
C8 C7 C12 N2 178.3(3) n
C6 C7 C12 N2 -.1(4) n
C12 N2 C13 C6 .6(4) n
C7 C6 C13 N2 -.7(4) n
C5 C6 C13 N2 177.0(3) n
O1 C1 C14 C15 -7.8(5) n
C2 C1 C14 C15 -128.3(4) n
O1 C1 C14 C19 173.9(3) n
C2 C1 C14 C19 53.5(4) n
C19 C14 C15 C16 -1.1(5) n
C1 C14 C15 C16 -179.4(3) n
C14 C15 C16 C17 -.1(5) n
C15 C16 C17 O4 180.0(3) n
C15 C16 C17 C18 1.1(5) n
C20 O3 C18 C17 -176.1(3) n
C20 O3 C18 C19 3.4(5) n
C16 C17 C18 O3 178.8(3) n
O4 C17 C18 O3 -.1(5) n
C16 C17 C18 C19 -.8(5) n
O4 C17 C18 C19 -179.7(3) n
C15 C14 C19 C18 1.4(5) n
C1 C14 C19 C18 179.7(3) n
O3 C18 C19 C14 180.0(3) n
C17 C18 C19 C14 -.5(5) n

loop_
_cod_related_entry_id
_cod_related_entry_database
_cod_related_entry_code
1 ChemSpider 24730972
